data_4036276
loop_
_publ_author_name
'Kang, YoungKu'
'Chen, Weijie'
'Breugst, Martin'
'Seidel, Daniel'

_publ_section_title
;
 Asymmetric Redox-Annulation of Cyclic Amines.
;
_journal_issue 19
_journal_name_full 'The Journal of organic chemistry'
_journal_page_first 9628
_journal_page_last 9640
_journal_paper_doi 10.1021/acs.joc.5b01384
_journal_volume 80
_journal_year 2015
_chemical_absolute_configuration ad
_chemical_formula_moiety 'C20 H21 Br N2 O2'
_chemical_formula_sum 'C20 H21 Br N2 O2'
_chemical_formula_weight 401.30
_space_group_crystal_system orthorhombic
_space_group_IT_number 19
_space_group_name_Hall 'P 2ac 2ab'
_space_group_name_H-M_alt 'P 21 21 21'
_atom_sites_solution_hydrogens geom
_audit_creation_method SHELXL-2013
_cell_angle_alpha 90
_cell_angle_beta 90
_cell_angle_gamma 90
_cell_formula_units_Z 4
_cell_length_a 5.8738(7)
_cell_length_b 14.1110(17)
_cell_length_c 21.502(3)
_cell_measurement_reflns_used 5655
_cell_measurement_temperature 100(2)
_cell_measurement_theta_max 32.90
_cell_measurement_theta_min 2.38
_cell_volume 1782.2(4)
_computing_cell_refinement 'Bruker SAINT'
_computing_data_collection 'Bruker APEX2'
_computing_data_reduction 'Bruker SAINT'
_computing_molecular_graphics 'Bruker SHELXTL'
_computing_publication_material 'Bruker SHELXTL'
_computing_structure_refinement 'SHELXL-2013 (Sheldrick, 2013)'
_computing_structure_solution 'SHELXS-97 (Sheldrick 2008)'
_diffrn_ambient_temperature 100(2)
_diffrn_measured_fraction_theta_full 0.999
_diffrn_measured_fraction_theta_max 1.000
_diffrn_measurement_device_type 'Bruker APEX-II CCD'
_diffrn_measurement_method '\f and \w scans'
_diffrn_radiation_type MoK\a
_diffrn_radiation_wavelength 0.71073
_diffrn_reflns_av_R_equivalents 0.0353
_diffrn_reflns_av_unetI/netI 0.0344
_diffrn_reflns_Laue_measured_fraction_full 0.999
_diffrn_reflns_Laue_measured_fraction_max 1.000
_diffrn_reflns_limit_h_max 8
_diffrn_reflns_limit_h_min -8
_diffrn_reflns_limit_k_max 21
_diffrn_reflns_limit_k_min -21
_diffrn_reflns_limit_l_max 32
_diffrn_reflns_limit_l_min -32
_diffrn_reflns_number 25539
_diffrn_reflns_point_group_measured_fraction_full 1.000
_diffrn_reflns_point_group_measured_fraction_max 1.000
_diffrn_reflns_theta_full 25.242
_diffrn_reflns_theta_max 32.574
_diffrn_reflns_theta_min 1.726
_exptl_absorpt_coefficient_mu 2.322
_exptl_absorpt_correction_T_max 0.4353
_exptl_absorpt_correction_T_min 0.3723
_exptl_absorpt_correction_type multi-scan
_exptl_absorpt_process_details 'Bruker SAINT (SADABS)'
_exptl_crystal_colour yellow
_exptl_crystal_density_diffrn 1.496
_exptl_crystal_description plate
_exptl_crystal_F_000 824
_exptl_crystal_size_max 0.240
_exptl_crystal_size_mid 0.200
_exptl_crystal_size_min 0.100
_refine_diff_density_max 0.887
_refine_diff_density_min -0.229
_refine_diff_density_rms 0.085
_refine_ls_abs_structure_details
; 
 Flack x determined using 2301 quotients [(I+)-(I-)]/[(I+)+(I-)] 
 (Parsons and Flack (2004), Acta Cryst. A60, s61). 
;
_refine_ls_abs_structure_Flack -0.005(4)
_refine_ls_extinction_method none
_refine_ls_goodness_of_fit_ref 1.001
_refine_ls_hydrogen_treatment constr
_refine_ls_matrix_type full
_refine_ls_number_parameters 227
_refine_ls_number_reflns 6480
_refine_ls_number_restraints 0
_refine_ls_restrained_S_all 1.001
_refine_ls_R_factor_all 0.0420
_refine_ls_R_factor_gt 0.0352
_refine_ls_shift/su_max 0.000
_refine_ls_shift/su_mean 0.000
_refine_ls_structure_factor_coef Fsqd
_refine_ls_weighting_details 'w=1/[\s^2^(Fo^2^)+(0.0490P)^2^+0.2000P] where P=(Fo^2^+2Fc^2^)/3'
_refine_ls_weighting_scheme calc
_refine_ls_wR_factor_gt 0.0798
_refine_ls_wR_factor_ref 0.0828
_reflns_Friedel_coverage 0.758
_reflns_Friedel_fraction_full 1.000
_reflns_Friedel_fraction_max 1.000
_reflns_number_gt 5782
_reflns_number_total 6480
_reflns_threshold_expression 'I > 2\s(I)'
_cod_data_source_file jo5b01384_si_002.cif
_cod_data_source_block minor_P212121
_cod_database_code 4036276
_shelx_space_group_comment
; 
The symmetry employed for this shelxl refinement is uniquely defined 
by the following loop, which should always be used as a source of 
symmetry information in preference to the above space-group names. 
They are only intended as comments. 
;
_shelx_estimated_absorpt_t_min 0.606
_shelx_estimated_absorpt_t_max 0.801
_shelxl_version_number 2013-4

loop_
_space_group_symop_operation_xyz
'x, y, z'
'-x+1/2, -y, z+1/2'
'-x, y+1/2, -z+1/2'
'x+1/2, -y+1/2, -z'

loop_
_atom_site_label
_atom_site_type_symbol
_atom_site_fract_x
_atom_site_fract_y
_atom_site_fract_z
_atom_site_U_iso_or_equiv
_atom_site_adp_type
_atom_site_occupancy
_atom_site_site_symmetry_order
_atom_site_calc_flag
_atom_site_refinement_flags_posn
_atom_site_refinement_flags_adp
Br1 Br 0.78963(5) 0.07587(2) -0.05619(2) 0.02854(8) Uani 1 1 d . .
O1 O 1.1264(4) 0.10157(13) 0.23337(9) 0.0273(4) Uani 1 1 d . .
O2 O 0.7853(4) 0.06158(11) 0.26107(8) 0.0255(3) Uani 1 1 d . .
N1 N 0.7633(4) 0.35649(13) 0.31246(9) 0.0217(4) Uani 1 1 d . .
N2 N 0.9316(4) 0.12093(14) 0.24862(9) 0.0188(4) Uani 1 1 d . .
C1 C 0.8088(4) 0.25522(15) 0.31955(9) 0.0173(4) Uani 1 1 d . .
H1 H 0.6662 0.2227 0.3333 0.021 Uiso 1 1 calc R U
C2 C 0.8661(4) 0.22402(14) 0.25216(10) 0.0150(4) Uani 1 1 d . .
H2 H 0.9955 0.2633 0.2364 0.018 Uiso 1 1 calc R U
C3 C 0.6602(4) 0.23803(16) 0.20926(10) 0.0165(4) Uani 1 1 d . .
H3 H 0.5331 0.2000 0.2275 0.020 Uiso 1 1 calc R U
C4 C 0.5814(4) 0.34333(17) 0.21075(11) 0.0219(5) Uani 1 1 d . .
H4 H 0.4287 0.3468 0.1903 0.026 Uiso 1 1 calc R U
C5 C 0.5518(5) 0.37254(19) 0.27881(12) 0.0262(5) Uani 1 1 d . .
H5A H 0.5098 0.4404 0.2812 0.031 Uiso 1 1 calc R U
H5B H 0.4278 0.3350 0.2980 0.031 Uiso 1 1 calc R U
C6 C 0.7954(5) 0.41267(16) 0.36849(11) 0.0265(5) Uani 1 1 d . .
H6A H 0.7006 0.3870 0.4026 0.032 Uiso 1 1 calc R U
H6B H 0.7486 0.4791 0.3608 0.032 Uiso 1 1 calc R U
C7 C 1.0437(5) 0.40922(19) 0.38649(13) 0.0300(6) Uani 1 1 d . .
H7A H 1.1371 0.4387 0.3534 0.036 Uiso 1 1 calc R U
H7B H 1.0677 0.4454 0.4254 0.036 Uiso 1 1 calc R U
C8 C 1.1159(5) 0.30810(18) 0.39575(11) 0.0234(5) Uani 1 1 d . .
C9 C 1.2901(5) 0.2849(2) 0.43721(11) 0.0329(6) Uani 1 1 d . .
H9 H 1.3726 0.3343 0.4571 0.039 Uiso 1 1 calc R U
C10 C 1.3456(5) 0.1914(3) 0.45012(13) 0.0377(7) Uani 1 1 d . .
H10 H 1.4688 0.1770 0.4772 0.045 Uiso 1 1 calc R U
C11 C 1.2199(6) 0.1192(2) 0.42323(12) 0.0338(6) Uani 1 1 d . .
H11 H 1.2524 0.0550 0.4330 0.041 Uiso 1 1 calc R U
C12 C 1.0464(5) 0.14096(19) 0.38196(11) 0.0249(5) Uani 1 1 d . .
H12 H 0.9598 0.0911 0.3640 0.030 Uiso 1 1 calc R U
C13 C 0.9964(4) 0.23495(17) 0.36623(10) 0.0188(4) Uani 1 1 d . .
C14 C 0.6971(4) 0.20048(15) 0.14391(10) 0.0164(4) Uani 1 1 d . .
C15 C 0.8981(4) 0.21547(17) 0.11059(11) 0.0197(4) Uani 1 1 d . .
H15 H 1.0181 0.2507 0.1291 0.024 Uiso 1 1 calc R U
C16 C 0.9258(4) 0.17980(16) 0.05084(11) 0.0203(4) Uani 1 1 d . .
H16 H 1.0628 0.1907 0.0285 0.024 Uiso 1 1 calc R U
C17 C 0.7500(4) 0.12799(15) 0.02436(10) 0.0192(4) Uani 1 1 d . .
C18 C 0.5480(4) 0.11205(17) 0.05588(12) 0.0215(4) Uani 1 1 d . .
H18 H 0.4285 0.0767 0.0372 0.026 Uiso 1 1 calc R U
C19 C 0.5237(4) 0.14888(17) 0.11556(11) 0.0191(4) Uani 1 1 d . .
H19 H 0.3855 0.1386 0.1375 0.023 Uiso 1 1 calc R U
C20 C 0.7396(5) 0.41219(16) 0.17675(11) 0.0251(5) Uani 1 1 d . .
H20A H 0.6776 0.4765 0.1795 0.038 Uiso 1 1 calc R U
H20B H 0.7518 0.3936 0.1330 0.038 Uiso 1 1 calc R U
H20C H 0.8908 0.4105 0.1960 0.038 Uiso 1 1 calc R U

loop_
_atom_site_aniso_label
_atom_site_aniso_U_11
_atom_site_aniso_U_22
_atom_site_aniso_U_33
_atom_site_aniso_U_23
_atom_site_aniso_U_13
_atom_site_aniso_U_12
Br1 0.03296(13) 0.03385(13) 0.01880(10) -0.00548(9) 0.00124(10) 0.00539(11)
O1 0.0280(9) 0.0283(9) 0.0256(9) 0.0004(7) 0.0049(7) 0.0114(7)
O2 0.0300(9) 0.0177(7) 0.0288(8) 0.0006(6) -0.0052(8) -0.0046(7)
N1 0.0302(12) 0.0161(8) 0.0188(8) -0.0021(6) 0.0040(8) 0.0042(8)
N2 0.0254(10) 0.0159(8) 0.0151(8) -0.0011(7) -0.0018(7) 0.0022(7)
C1 0.0203(10) 0.0159(9) 0.0156(8) -0.0004(7) 0.0032(8) 0.0007(8)
C2 0.0179(9) 0.0117(8) 0.0154(9) -0.0008(7) 0.0010(7) 0.0011(7)
C3 0.0153(10) 0.0175(9) 0.0167(9) 0.0013(7) 0.0016(7) 0.0010(7)
C4 0.0221(11) 0.0218(11) 0.0217(11) 0.0026(8) 0.0024(9) 0.0060(9)
C5 0.0321(14) 0.0228(11) 0.0236(11) 0.0026(9) 0.0069(10) 0.0118(10)
C6 0.0387(13) 0.0179(10) 0.0228(10) -0.0058(8) 0.0104(10) -0.0005(11)
C7 0.0399(15) 0.0252(13) 0.0249(12) -0.0091(10) 0.0096(10) -0.0129(11)
C8 0.0251(12) 0.0298(12) 0.0154(10) -0.0062(8) 0.0073(9) -0.0077(9)
C9 0.0266(12) 0.0545(17) 0.0176(10) -0.0107(10) 0.0030(11) -0.0117(13)
C10 0.0291(14) 0.067(2) 0.0172(11) -0.0036(12) -0.0035(10) 0.0077(13)
C11 0.0405(16) 0.0423(15) 0.0185(10) -0.0013(10) -0.0051(11) 0.0127(14)
C12 0.0326(13) 0.0266(12) 0.0156(10) 0.0000(9) -0.0027(9) 0.0049(10)
C13 0.0215(10) 0.0222(10) 0.0126(9) -0.0011(8) 0.0019(8) -0.0013(8)
C14 0.0160(9) 0.0169(9) 0.0163(8) 0.0027(7) -0.0004(8) -0.0002(8)
C15 0.0163(10) 0.0229(11) 0.0199(10) 0.0012(8) 0.0012(8) -0.0031(8)
C16 0.0179(10) 0.0243(10) 0.0186(10) 0.0041(9) 0.0031(8) -0.0002(8)
C17 0.0238(13) 0.0190(9) 0.0147(8) 0.0010(7) -0.0003(7) 0.0048(8)
C18 0.0206(10) 0.0223(10) 0.0216(10) -0.0006(9) -0.0018(10) -0.0018(8)
C19 0.0161(10) 0.0222(11) 0.0191(10) 0.0018(8) 0.0010(8) 0.0002(8)
C20 0.0344(14) 0.0190(10) 0.0219(10) 0.0038(8) 0.0011(9) 0.0017(9)

loop_
_atom_type_symbol
_atom_type_description
_atom_type_scat_dispersion_real
_atom_type_scat_dispersion_imag
_atom_type_scat_source
C C 0.0033 0.0016 'International Tables Vol C Tables 4.2.6.8 and 6.1.1.4'
H H 0.0000 0.0000 'International Tables Vol C Tables 4.2.6.8 and 6.1.1.4'
N N 0.0061 0.0033 'International Tables Vol C Tables 4.2.6.8 and 6.1.1.4'
O O 0.0106 0.0060 'International Tables Vol C Tables 4.2.6.8 and 6.1.1.4'
Br Br -0.2901 2.4595 'International Tables Vol C Tables 4.2.6.8 and 6.1.1.4'

loop_
_geom_angle_atom_site_label_1
_geom_angle_atom_site_label_2
_geom_angle_atom_site_label_3
_geom_angle
C6 N1 C5 116.0(2)
C6 N1 C1 115.00(19)
C5 N1 C1 111.1(2)
O1 N2 O2 124.1(2)
O1 N2 C2 117.9(2)
O2 N2 C2 117.9(2)
N1 C1 C13 112.72(19)
N1 C1 C2 102.69(16)
C13 C1 C2 114.02(19)
N1 C1 H1 109.1
C13 C1 H1 109.1
C2 C1 H1 109.1
N2 C2 C3 107.18(17)
N2 C2 C1 112.12(17)
C3 C2 C1 110.75(18)
N2 C2 H2 108.9
C3 C2 H2 108.9
C1 C2 H2 108.9
C14 C3 C2 113.53(18)
C14 C3 C4 113.25(18)
C2 C3 C4 110.18(18)
C14 C3 H3 106.4
C2 C3 H3 106.4
C4 C3 H3 106.4
C20 C4 C5 110.8(2)
C20 C4 C3 114.6(2)
C5 C4 C3 108.09(19)
C20 C4 H4 107.7
C5 C4 H4 107.7
C3 C4 H4 107.7
N1 C5 C4 109.7(2)
N1 C5 H5A 109.7
C4 C5 H5A 109.7
N1 C5 H5B 109.7
C4 C5 H5B 109.7
H5A C5 H5B 108.2
N1 C6 C7 108.7(2)
N1 C6 H6A 110.0
C7 C6 H6A 110.0
N1 C6 H6B 110.0
C7 C6 H6B 110.0
H6A C6 H6B 108.3
C8 C7 C6 109.7(2)
C8 C7 H7A 109.7
C6 C7 H7A 109.7
C8 C7 H7B 109.7
C6 C7 H7B 109.7
H7A C7 H7B 108.2
C9 C8 C13 118.9(2)
C9 C8 C7 121.0(2)
C13 C8 C7 119.9(2)
C10 C9 C8 121.6(3)
C10 C9 H9 119.2
C8 C9 H9 119.2
C11 C10 C9 119.4(3)
C11 C10 H10 120.3
C9 C10 H10 120.3
C10 C11 C12 119.8(3)
C10 C11 H11 120.1
C12 C11 H11 120.1
C11 C12 C13 121.3(3)
C11 C12 H12 119.4
C13 C12 H12 119.4
C12 C13 C8 118.9(2)
C12 C13 C1 119.4(2)
C8 C13 C1 121.6(2)
C19 C14 C15 118.2(2)
C19 C14 C3 118.9(2)
C15 C14 C3 122.9(2)
C16 C15 C14 121.2(2)
C16 C15 H15 119.4
C14 C15 H15 119.4
C17 C16 C15 118.9(2)
C17 C16 H16 120.5
C15 C16 H16 120.5
C18 C17 C16 121.5(2)
C18 C17 Br1 119.27(18)
C16 C17 Br1 119.21(18)
C17 C18 C19 118.6(2)
C17 C18 H18 120.7
C19 C18 H18 120.7
C18 C19 C14 121.6(2)
C18 C19 H19 119.2
C14 C19 H19 119.2
C4 C20 H20A 109.5
C4 C20 H20B 109.5
H20A C20 H20B 109.5
C4 C20 H20C 109.5
H20A C20 H20C 109.5
H20B C20 H20C 109.5

loop_
_geom_bond_atom_site_label_1
_geom_bond_atom_site_label_2
_geom_bond_distance
Br1 C17 1.896(2)
O1 N2 1.221(3)
O2 N2 1.229(3)
N1 C6 1.455(3)
N1 C5 1.455(4)
N1 C1 1.462(3)
N2 C2 1.507(3)
C1 C13 1.517(3)
C1 C2 1.551(3)
C1 H1 1.0000
C2 C3 1.534(3)
C2 H2 1.0000
C3 C14 1.517(3)
C3 C4 1.557(3)
C3 H3 1.0000
C4 C20 1.530(3)
C4 C5 1.530(4)
C4 H4 1.0000
C5 H5A 0.9900
C5 H5B 0.9900
C6 C7 1.510(4)
C6 H6A 0.9900
C6 H6B 0.9900
C7 C8 1.502(4)
C7 H7A 0.9900
C7 H7B 0.9900
C8 C9 1.396(4)
C8 C13 1.400(3)
C9 C10 1.387(5)
C9 H9 0.9500
C10 C11 1.385(5)
C10 H10 0.9500
C11 C12 1.386(4)
C11 H11 0.9500
C12 C13 1.400(3)
C12 H12 0.9500
C14 C19 1.393(3)
C14 C15 1.397(3)
C15 C16 1.389(3)
C15 H15 0.9500
C16 C17 1.387(3)
C16 H16 0.9500
C17 C18 1.385(3)
C18 C19 1.392(3)
C18 H18 0.9500
C19 H19 0.9500
C20 H20A 0.9800
C20 H20B 0.9800
C20 H20C 0.9800

loop_
_geom_torsion_atom_site_label_1
_geom_torsion_atom_site_label_2
_geom_torsion_atom_site_label_3
_geom_torsion_atom_site_label_4
_geom_torsion
C6 N1 C1 C13 -32.8(3)
C5 N1 C1 C13 -167.07(19)
C6 N1 C1 C2 -156.0(2)
C5 N1 C1 C2 69.8(2)
O1 N2 C2 C3 123.7(2)
O2 N2 C2 C3 -56.1(2)
O1 N2 C2 C1 -114.6(2)
O2 N2 C2 C1 65.6(3)
N1 C1 C2 N2 177.11(19)
C13 C1 C2 N2 54.9(3)
N1 C1 C2 C3 -63.2(2)
C13 C1 C2 C3 174.51(18)
N2 C2 C3 C14 -52.1(2)
C1 C2 C3 C14 -174.67(17)
N2 C2 C3 C4 179.68(18)
C1 C2 C3 C4 57.1(2)
C14 C3 C4 C20 -55.6(3)
C2 C3 C4 C20 72.7(2)
C14 C3 C4 C5 -179.7(2)
C2 C3 C4 C5 -51.3(3)
C6 N1 C5 C4 156.6(2)
C1 N1 C5 C4 -69.6(2)
C20 C4 C5 N1 -70.0(3)
C3 C4 C5 N1 56.3(3)
C5 N1 C6 C7 -163.6(2)
C1 N1 C6 C7 64.4(3)
N1 C6 C7 C8 -57.5(3)
C6 C7 C8 C9 -151.0(2)
C6 C7 C8 C13 24.1(3)
C13 C8 C9 C10 -0.6(4)
C7 C8 C9 C10 174.5(3)
C8 C9 C10 C11 -2.6(4)
C9 C10 C11 C12 2.5(4)
C10 C11 C12 C13 0.6(4)
C11 C12 C13 C8 -3.8(4)
C11 C12 C13 C1 178.4(2)
C9 C8 C13 C12 3.7(3)
C7 C8 C13 C12 -171.4(2)
C9 C8 C13 C1 -178.6(2)
C7 C8 C13 C1 6.3(3)
N1 C1 C13 C12 174.7(2)
C2 C1 C13 C12 -68.7(3)
N1 C1 C13 C8 -3.1(3)
C2 C1 C13 C8 113.5(2)
C2 C3 C14 C19 136.2(2)
C4 C3 C14 C19 -97.1(2)
C2 C3 C14 C15 -43.9(3)
C4 C3 C14 C15 82.8(3)
C19 C14 C15 C16 -0.2(3)
C3 C14 C15 C16 179.9(2)
C14 C15 C16 C17 -0.4(4)
C15 C16 C17 C18 0.6(3)
C15 C16 C17 Br1 -178.16(17)
C16 C17 C18 C19 -0.3(3)
Br1 C17 C18 C19 178.48(17)
C17 C18 C19 C14 -0.3(3)
C15 C14 C19 C18 0.6(3)
C3 C14 C19 C18 -179.5(2)
